data_1540444
loop_
_publ_author_name
'Banerjee, Debasis'
'Wang, Hao'
'Gong, Qihan'
'Plonka, Anna M.'
'Jagiello, Jacek'
'Wu, Haohan'
'Woerner, William R.'
'Emge, Thomas J.'
'Olson, David H.'
'Parise, John B.'
'Li, Jing'

_publ_section_title
;
 Direct structural evidence of commensurate-to-incommensurate transition
 of hydrocarbon adsorption in a microporous metal organic framework
;
_journal_issue 1
_journal_name_full 'Chem. Sci.'
_journal_page_first 759
_journal_paper_doi 10.1039/C5SC03685B
_journal_volume 7
_journal_year 2016
_chemical_formula_moiety 'C15.58 H11.80 Ca O6 S'
_chemical_formula_sum 'C15.58 H11.8 Ca O6 S'
_chemical_formula_weight 367.18
_chemical_name_systematic
; 
 ? 
;
_space_group_IT_number 14
_symmetry_cell_setting monoclinic
_symmetry_space_group_name_Hall '-P 2yn'
_symmetry_space_group_name_H-M 'P 1 21/n 1'
_atom_sites_solution_hydrogens geom
_atom_sites_solution_primary direct
_atom_sites_solution_secondary difmap
_audit_creation_method SHELXL-97
_audit_update_record
;
2015-03-01 deposited with the CCDC.
2015-10-27 downloaded from the CCDC.
;
_cell_angle_alpha 90.00
_cell_angle_beta 99.8930(10)
_cell_angle_gamma 90.00
_cell_formula_units_Z 4
_cell_length_a 11.8767(11)
_cell_length_b 5.5769(5)
_cell_length_c 22.486(2)
_cell_measurement_temperature 100(2)
_cell_volume 1467.2(2)
_computing_structure_refinement 'SHELXL-97 (Sheldrick, 2008)'
_computing_structure_solution 'SHELXS-97 (Sheldrick, 2008)'
_diffrn_ambient_temperature 100(2)
_diffrn_measured_fraction_theta_full 0.998
_diffrn_measured_fraction_theta_max 0.998
_diffrn_radiation_monochromator graphite
_diffrn_radiation_source 'fine-focus sealed tube'
_diffrn_radiation_type MoK\a
_diffrn_radiation_wavelength 0.71073
_diffrn_reflns_av_R_equivalents 0.0340
_diffrn_reflns_av_sigmaI/netI 0.0318
_diffrn_reflns_limit_h_max 17
_diffrn_reflns_limit_h_min -17
_diffrn_reflns_limit_k_max 7
_diffrn_reflns_limit_k_min -7
_diffrn_reflns_limit_l_max 31
_diffrn_reflns_limit_l_min -32
_diffrn_reflns_number 15135
_diffrn_reflns_theta_full 30.63
_diffrn_reflns_theta_max 30.63
_diffrn_reflns_theta_min 1.82
_exptl_absorpt_coefficient_mu 0.601
_exptl_absorpt_correction_T_max 0.74
_exptl_absorpt_correction_T_min 0.66
_exptl_absorpt_correction_type multi-scan
_exptl_absorpt_process_details 'SADABS, SHELDRICK (2008)'
_exptl_crystal_colour colorless
_exptl_crystal_density_diffrn 1.662
_exptl_crystal_density_method 'not measured'
_exptl_crystal_description block
_exptl_crystal_F_000 757
_exptl_crystal_size_max 0.07
_exptl_crystal_size_mid 0.07
_exptl_crystal_size_min 0.02
_refine_diff_density_max 0.942
_refine_diff_density_min -0.634
_refine_diff_density_rms 0.121
_refine_ls_extinction_method none
_refine_ls_goodness_of_fit_ref 1.111
_refine_ls_hydrogen_treatment mixed
_refine_ls_matrix_type full
_refine_ls_number_parameters 221
_refine_ls_number_reflns 4505
_refine_ls_number_restraints 319
_refine_ls_restrained_S_all 1.084
_refine_ls_R_factor_all 0.0560
_refine_ls_R_factor_gt 0.0470
_refine_ls_shift/su_max 0.001
_refine_ls_shift/su_mean 0.000
_refine_ls_structure_factor_coef Fsqd
_refine_ls_weighting_details 'calc w=1/[\s^2^(Fo^2^)+(0.0572P)^2^+1.9691P] where P=(Fo^2^+2Fc^2^)/3'
_refine_ls_weighting_scheme calc
_refine_ls_wR_factor_gt 0.1151
_refine_ls_wR_factor_ref 0.1192
_reflns_number_gt 3883
_reflns_number_total 4505
_reflns_threshold_expression >2sigma(I)
_cod_data_source_file c5sc03685b2.cif
_cod_data_source_block DB1_120B4
_cod_depositor_comments 'Adding full bibliography for 1540441--1540447.cif.'
_cod_original_sg_symbol_H-M P21/n
_cod_original_formula_sum 'C15.58 H11.80 Ca O6 S'
_cod_database_code 1540444

loop_
_symmetry_equiv_pos_as_xyz
'x, y, z'
'-x+1/2, y+1/2, -z+1/2'
'-x, -y, -z'
'x-1/2, -y-1/2, z-1/2'

loop_
_atom_site_label
_atom_site_type_symbol
_atom_site_fract_x
_atom_site_fract_y
_atom_site_fract_z
_atom_site_U_iso_or_equiv
_atom_site_adp_type
_atom_site_occupancy
_atom_site_symmetry_multiplicity
_atom_site_calc_flag
_atom_site_refinement_flags
Ca1 Ca 0.59630(3) 0.74417(6) 0.041608(16) 0.00637(9) Uani 1 1 d U
S1 S 0.88397(4) 0.53388(8) 0.10242(2) 0.00724(11) Uani 1 1 d U
O1 O 1.40465(12) 0.5814(3) 0.02671(6) 0.0098(3) Uani 1 1 d U
O2 O 1.37065(13) 0.9718(3) 0.03024(6) 0.0113(3) Uani 1 1 d U
O3 O 0.80386(12) 0.6954(3) 0.06651(6) 0.0099(3) Uani 1 1 d U
O4 O 0.86886(12) 0.2793(3) 0.09538(6) 0.0106(3) Uani 1 1 d U
O5 O 0.88713(13) 0.9723(3) 0.38011(6) 0.0116(3) Uani 1 1 d U
O6 O 0.89872(13) 0.5794(3) 0.40022(6) 0.0133(3) Uani 1 1 d U
C1 C 1.34236(16) 0.7577(3) 0.03549(8) 0.0081(3) Uani 1 1 d U
C2 C 1.23040(16) 0.7048(3) 0.05528(8) 0.0083(3) Uani 1 1 d U
C3 C 1.14507(17) 0.8775(4) 0.04795(9) 0.0112(4) Uani 1 1 d U
H3 H 1.1593 1.0302 0.0321 0.013 Uiso 1 1 calc R
C4 C 1.03923(16) 0.8299(4) 0.06353(9) 0.0107(3) Uani 1 1 d U
H4 H 0.9809 0.9484 0.0586 0.013 Uiso 1 1 calc R
C5 C 1.02066(16) 0.6056(3) 0.08647(8) 0.0084(3) Uani 1 1 d U
C6 C 1.10623(17) 0.4332(4) 0.09629(10) 0.0124(4) Uani 1 1 d U
H6 H 1.0928 0.2830 0.1137 0.015 Uiso 1 1 calc R
C7 C 1.21150(17) 0.4832(4) 0.08029(10) 0.0123(4) Uani 1 1 d U
H7 H 1.2706 0.3663 0.0864 0.015 Uiso 1 1 calc R
C8 C 0.88968(16) 0.6058(3) 0.17910(8) 0.0080(3) Uani 1 1 d U
C9 C 0.84930(16) 0.8260(4) 0.19511(8) 0.0094(3) Uani 1 1 d U
H9 H 0.8194 0.9404 0.1652 0.011 Uiso 1 1 calc R
C10 C 0.85395(16) 0.8742(3) 0.25632(8) 0.0085(3) Uani 1 1 d U
H10 H 0.8278 1.0244 0.2685 0.010 Uiso 1 1 calc R
C11 C 0.89645(16) 0.7050(3) 0.29980(8) 0.0078(3) Uani 1 1 d U
C12 C 0.89453(16) 0.7564(3) 0.36581(8) 0.0081(3) Uani 1 1 d U
C13 C 0.93669(17) 0.4855(4) 0.28267(9) 0.0111(4) Uani 1 1 d U
H13 H 0.9657 0.3701 0.3125 0.013 Uiso 1 1 calc R
C14 C 0.93438(17) 0.4355(4) 0.22195(9) 0.0105(4) Uani 1 1 d U
H14 H 0.9629 0.2874 0.2099 0.013 Uiso 1 1 calc R
C1P C 0.2707(14) -0.214(3) 0.2436(8) 0.069(4) Uiso 0.316(4) 1 d PDU
H1P1 H 0.2360 -0.3739 0.2432 0.103 Uiso 0.316(4) 1 calc PR
H1P2 H 0.3339 -0.2025 0.2778 0.103 Uiso 0.316(4) 1 calc PR
H1P3 H 0.2998 -0.1888 0.2059 0.103 Uiso 0.316(4) 1 calc PR
C2P C 0.1814(17) -0.025(4) 0.2498(13) 0.127(9) Uiso 0.316(4) 1 d PDU
H2P1 H 0.1861 0.0195 0.2928 0.152 Uiso 0.316(4) 1 calc PR
H2P2 H 0.1040 -0.0891 0.2349 0.152 Uiso 0.316(4) 1 calc PR
C3P C 0.203(3) 0.196(3) 0.2130(12) 0.257(14) Uiso 0.316(4) 1 d PDU
H3P1 H 0.1302 0.2834 0.1998 0.308 Uiso 0.316(4) 1 calc PR
H3P2 H 0.2337 0.1470 0.1767 0.308 Uiso 0.316(4) 1 calc PR
C4P C 0.2892(19) 0.361(4) 0.2529(14) 0.142(10) Uiso 0.316(4) 1 d PDU
H4P1 H 0.3109 0.2904 0.2937 0.171 Uiso 0.316(4) 1 calc PR
H4P2 H 0.3592 0.3791 0.2349 0.171 Uiso 0.316(4) 1 calc PR
C5P C 0.2322(17) 0.604(3) 0.2570(9) 0.084(5) Uiso 0.316(4) 1 d PDU
H5P1 H 0.1670 0.5860 0.2780 0.126 Uiso 0.316(4) 1 calc PR
H5P2 H 0.2057 0.6662 0.2162 0.126 Uiso 0.316(4) 1 calc PR
H5P3 H 0.2875 0.7161 0.2793 0.126 Uiso 0.316(4) 1 calc PR

loop_
_atom_site_aniso_label
_atom_site_aniso_U_11
_atom_site_aniso_U_22
_atom_site_aniso_U_33
_atom_site_aniso_U_23
_atom_site_aniso_U_13
_atom_site_aniso_U_12
Ca1 0.00706(17) 0.00615(17) 0.00628(16) 0.00019(12) 0.00220(12) -0.00151(12)
S1 0.0074(2) 0.0081(2) 0.00688(19) -0.00093(15) 0.00318(14) -0.00105(15)
O1 0.0083(6) 0.0118(6) 0.0096(6) -0.0015(5) 0.0027(5) 0.0019(5)
O2 0.0146(7) 0.0101(6) 0.0100(6) 0.0004(5) 0.0043(5) -0.0043(5)
O3 0.0078(6) 0.0130(6) 0.0093(6) 0.0012(5) 0.0022(5) 0.0004(5)
O4 0.0115(6) 0.0093(6) 0.0123(6) -0.0019(5) 0.0052(5) -0.0021(5)
O5 0.0145(7) 0.0099(6) 0.0104(6) -0.0031(5) 0.0020(5) 0.0008(5)
O6 0.0190(7) 0.0119(7) 0.0096(6) 0.0035(5) 0.0045(5) 0.0019(5)
C1 0.0078(8) 0.0111(8) 0.0055(7) -0.0003(6) 0.0014(6) -0.0008(6)
C2 0.0076(8) 0.0092(8) 0.0085(8) -0.0011(6) 0.0025(6) -0.0001(6)
C3 0.0110(9) 0.0091(8) 0.0147(9) 0.0022(7) 0.0059(7) 0.0006(7)
C4 0.0085(8) 0.0096(8) 0.0144(9) 0.0022(7) 0.0036(7) 0.0010(7)
C5 0.0074(8) 0.0100(8) 0.0088(8) -0.0009(6) 0.0037(6) -0.0005(6)
C6 0.0137(9) 0.0077(8) 0.0179(9) 0.0037(7) 0.0083(7) 0.0008(7)
C7 0.0111(9) 0.0081(8) 0.0191(9) 0.0030(7) 0.0064(7) 0.0027(7)
C8 0.0083(8) 0.0091(8) 0.0070(7) 0.0002(6) 0.0028(6) -0.0017(6)
C9 0.0107(8) 0.0095(8) 0.0084(8) 0.0012(6) 0.0027(6) 0.0002(7)
C10 0.0095(8) 0.0077(8) 0.0089(8) -0.0013(6) 0.0030(6) 0.0009(6)
C11 0.0077(8) 0.0090(8) 0.0068(7) -0.0006(6) 0.0018(6) -0.0019(6)
C12 0.0061(8) 0.0116(8) 0.0067(7) -0.0003(6) 0.0013(6) -0.0007(6)
C13 0.0142(9) 0.0099(8) 0.0094(8) 0.0011(7) 0.0027(7) 0.0020(7)
C14 0.0131(9) 0.0090(8) 0.0101(8) 0.0001(7) 0.0038(7) 0.0024(7)

loop_
_atom_type_symbol
_atom_type_description
_atom_type_scat_dispersion_real
_atom_type_scat_dispersion_imag
_atom_type_scat_source
C C 0.0033 0.0016 'International Tables Vol C Tables 4.2.6.8 and 6.1.1.4'
H H 0.0000 0.0000 'International Tables Vol C Tables 4.2.6.8 and 6.1.1.4'
O O 0.0106 0.0060 'International Tables Vol C Tables 4.2.6.8 and 6.1.1.4'
S S 0.1246 0.1234 'International Tables Vol C Tables 4.2.6.8 and 6.1.1.4'
Ca Ca 0.2262 0.3064 'International Tables Vol C Tables 4.2.6.8 and 6.1.1.4'

loop_
_geom_angle_atom_site_label_1
_geom_angle_atom_site_label_2
_geom_angle_atom_site_label_3
_geom_angle
_geom_angle_site_symmetry_1
_geom_angle_site_symmetry_3
O6 Ca1 O5 96.37(5) 2_655 2_645
O6 Ca1 O2 81.38(5) 2_655 3_775
O5 Ca1 O2 165.55(5) 2_645 3_775
O6 Ca1 O1 174.45(5) 2_655 3_765
O5 Ca1 O1 88.93(5) 2_645 3_765
O2 Ca1 O1 93.08(5) 3_775 3_765
O6 Ca1 O1 108.57(5) 2_655 1_455
O5 Ca1 O1 79.28(5) 2_645 1_455
O2 Ca1 O1 115.03(5) 3_775 1_455
O1 Ca1 O1 73.98(5) 3_765 1_455
O6 Ca1 O3 91.95(5) 2_655 .
O5 Ca1 O3 78.57(5) 2_645 .
O2 Ca1 O3 87.22(5) 3_775 .
O1 Ca1 O3 87.46(5) 3_765 .
O1 Ca1 O3 151.23(5) 1_455 .
O6 Ca1 O2 68.18(5) 2_655 1_455
O5 Ca1 O2 107.91(5) 2_645 1_455
O2 Ca1 O2 84.62(5) 3_775 1_455
O1 Ca1 O2 111.77(4) 3_765 1_455
O1 Ca1 O2 47.73(4) 1_455 1_455
O3 Ca1 O2 159.43(5) . 1_455
O6 Ca1 C1 86.11(5) 2_655 1_455
O5 Ca1 C1 90.28(5) 2_645 1_455
O2 Ca1 C1 103.75(5) 3_775 1_455
O1 Ca1 C1 95.54(5) 3_765 1_455
O1 Ca1 C1 24.16(5) 1_455 1_455
O3 Ca1 C1 168.41(5) . 1_455
O2 Ca1 C1 24.32(4) 1_455 1_455
O6 Ca1 Ca1 144.95(4) 2_655 3_665
O5 Ca1 Ca1 82.58(4) 2_645 3_665
O2 Ca1 Ca1 107.48(4) 3_775 3_665
O1 Ca1 Ca1 37.37(3) 3_765 3_665
O1 Ca1 Ca1 36.61(3) 1_455 3_665
O3 Ca1 Ca1 121.74(4) . 3_665
O2 Ca1 Ca1 78.78(3) 1_455 3_665
C1 Ca1 Ca1 58.92(4) 1_455 3_665
O6 Ca1 Ca1 68.43(4) 2_655 3_675
O5 Ca1 Ca1 143.93(4) 2_645 3_675
O2 Ca1 Ca1 48.15(4) 3_775 3_675
O1 Ca1 Ca1 108.03(4) 3_765 3_675
O1 Ca1 Ca1 75.48(4) 1_455 3_675
O3 Ca1 Ca1 132.18(4) . 3_675
O2 Ca1 Ca1 36.47(3) 1_455 3_675
C1 Ca1 Ca1 57.33(4) 1_455 3_675
Ca1 Ca1 Ca1 91.934(17) 3_665 3_675
O4 S1 O3 119.66(9) . .
O4 S1 C8 108.43(9) . .
O3 S1 C8 108.36(9) . .
O4 S1 C5 107.64(9) . .
O3 S1 C5 106.50(9) . .
C8 S1 C5 105.37(9) . .
C1 O1 Ca1 139.10(12) . 3_765
C1 O1 Ca1 104.37(12) . 1_655
Ca1 O1 Ca1 106.02(5) 3_765 1_655
C1 O2 Ca1 142.14(13) . 3_775
C1 O2 Ca1 80.52(11) . 1_655
Ca1 O2 Ca1 95.38(5) 3_775 1_655
S1 O3 Ca1 137.29(9) . .
C12 O5 Ca1 145.80(13) . 2_655
C12 O6 Ca1 176.90(14) . 2_645
O2 C1 O1 123.53(18) . .
O2 C1 C2 118.76(17) . .
O1 C1 C2 117.67(17) . .
O2 C1 Ca1 75.16(11) . 1_655
O1 C1 Ca1 51.47(9) . 1_655
C2 C1 Ca1 156.44(13) . 1_655
C3 C2 C7 119.95(18) . .
C3 C2 C1 119.62(17) . .
C7 C2 C1 120.43(17) . .
C2 C3 C4 120.82(18) . .
C5 C4 C3 118.42(18) . .
C4 C5 C6 121.69(18) . .
C4 C5 S1 119.37(14) . .
C6 C5 S1 118.93(15) . .
C7 C6 C5 119.17(18) . .
C6 C7 C2 119.86(18) . .
C9 C8 C14 122.13(17) . .
C9 C8 S1 119.92(14) . .
C14 C8 S1 117.95(14) . .
C8 C9 C10 118.02(17) . .
C11 C10 C9 120.77(17) . .
C10 C11 C13 120.19(17) . .
C10 C11 C12 119.70(17) . .
C13 C11 C12 120.06(17) . .
O6 C12 O5 126.66(18) . .
O6 C12 C11 116.80(17) . .
O5 C12 C11 116.53(17) . .
C14 C13 C11 119.91(18) . .
C13 C14 C8 118.97(18) . .
C1P C2P C3P 109.1(9) . .
C2P C3P C4P 108.7(9) . .
C5P C4P C3P 107.8(9) . .

loop_
_geom_bond_atom_site_label_1
_geom_bond_atom_site_label_2
_geom_bond_distance
_geom_bond_site_symmetry_2
Ca1 O6 2.2764(15) 2_655
Ca1 O5 2.3060(14) 2_645
Ca1 O2 2.3435(14) 3_775
Ca1 O1 2.3773(14) 3_765
Ca1 O1 2.4196(15) 1_455
Ca1 O3 2.4474(14) .
Ca1 O2 2.9366(16) 1_455
Ca1 C1 2.9965(19) 1_455
Ca1 Ca1 3.8315(7) 3_665
Ca1 Ca1 3.9251(8) 3_675
S1 O4 1.4362(14) .
S1 O3 1.4508(14) .
S1 C8 1.7601(19) .
S1 C5 1.7675(19) .
O1 C1 1.266(2) .
O1 Ca1 2.3773(14) 3_765
O1 Ca1 2.4197(15) 1_655
O2 C1 1.251(2) .
O2 Ca1 2.3435(14) 3_775
O2 Ca1 2.9366(16) 1_655
O5 C12 1.253(2) .
O5 Ca1 2.3059(14) 2_655
O6 C12 1.250(2) .
O6 Ca1 2.2764(15) 2_645
C1 C2 1.502(3) .
C1 Ca1 2.9965(19) 1_655
C2 C3 1.387(3) .
C2 C7 1.392(3) .
C3 C4 1.387(3) .
C4 C5 1.385(3) .
C5 C6 1.389(3) .
C6 C7 1.387(3) .
C8 C9 1.388(3) .
C8 C14 1.392(3) .
C9 C10 1.394(3) .
C10 C11 1.390(3) .
C11 C13 1.392(3) .
C11 C12 1.516(3) .
C13 C14 1.389(3) .
C1P C2P 1.520(10) .
C2P C3P 1.531(10) .
C3P C4P 1.543(10) .
C4P C5P 1.526(9) .
